data_7046137
loop_
_publ_author_name
'Sun, Ai-Huan'
'Wei, Qi'
'Fu, Ai-Ping'
'Han, Song-De'
'Li, Jin-Hua'
'Wang, Guo-Ming'

_publ_section_title
;
 Syntheses, structures and efficient visible light-driven photocatalytic
 properties of layered cuprous halides based on two types of building
 units.
;
_journal_issue 20
_journal_name_full 'Dalton transactions (Cambridge, England : 2003)'
_journal_page_first 6965
_journal_page_last 6972
_journal_paper_doi 10.1039/c7dt04733a
_journal_volume 47
_journal_year 2018
_chemical_formula_moiety 'C9 H6.46 F1.54 O2'
_chemical_formula_sum 'C9 H6.46 F1.54 O2'
_chemical_formula_weight 175.88
_space_group_crystal_system monoclinic
_space_group_IT_number 14
_space_group_name_Hall '-P 2ybc'
_space_group_name_H-M_alt 'P 1 21/c 1'
_symmetry_space_group_name_Hall '-P 2ybc'
_symmetry_space_group_name_H-M 'P 1 21/c 1'
_atom_sites_solution_hydrogens geom
_audit_creation_method SHELXL-2014/7
_audit_update_record
;
2018-03-28 deposited with the CCDC.
2018-04-09 downloaded from the CCDC.
;
_cell_angle_alpha 90
_cell_angle_beta 91.70(3)
_cell_angle_gamma 90
_cell_formula_units_Z 4
_cell_length_a 6.326(4)
_cell_length_b 3.7474(14)
_cell_length_c 32.081(17)
_cell_measurement_reflns_used 879
_cell_measurement_temperature 100(2)
_cell_measurement_theta_max 27.5
_cell_measurement_theta_min 3.2
_cell_volume 760.2(7)
_computing_structure_refinement 'SHELXL-2014/7 (Sheldrick, 2014)'
_diffrn_ambient_temperature 100(2)
_diffrn_measured_fraction_theta_full 0.970
_diffrn_measured_fraction_theta_max 0.968
_diffrn_measurement_device_type CCD
_diffrn_radiation_type MoK\a
_diffrn_radiation_wavelength 0.71073
_diffrn_reflns_av_R_equivalents 0.1553
_diffrn_reflns_av_unetI/netI 0.1333
_diffrn_reflns_Laue_measured_fraction_full 0.970
_diffrn_reflns_Laue_measured_fraction_max 0.968
_diffrn_reflns_limit_h_max 8
_diffrn_reflns_limit_h_min -8
_diffrn_reflns_limit_k_max 4
_diffrn_reflns_limit_k_min -4
_diffrn_reflns_limit_l_max 41
_diffrn_reflns_limit_l_min -41
_diffrn_reflns_number 5181
_diffrn_reflns_point_group_measured_fraction_full 0.970
_diffrn_reflns_point_group_measured_fraction_max 0.968
_diffrn_reflns_theta_full 25.242
_diffrn_reflns_theta_max 27.487
_diffrn_reflns_theta_min 1.270
_exptl_absorpt_coefficient_mu 0.133
_exptl_crystal_colour colourless
_exptl_crystal_density_diffrn 1.537
_exptl_crystal_description plate
_exptl_crystal_F_000 361.3
_refine_diff_density_max 0.362
_refine_diff_density_min -0.372
_refine_diff_density_rms 0.097
_refine_ls_extinction_method none
_refine_ls_goodness_of_fit_ref 1.009
_refine_ls_hydrogen_treatment constr
_refine_ls_matrix_type full
_refine_ls_number_parameters 120
_refine_ls_number_reflns 1688
_refine_ls_number_restraints 0
_refine_ls_restrained_S_all 1.009
_refine_ls_R_factor_all 0.1508
_refine_ls_R_factor_gt 0.1031
_refine_ls_shift/su_max 0.000
_refine_ls_shift/su_mean 0.000
_refine_ls_structure_factor_coef Fsqd
_refine_ls_weighting_details 'w=1/[\s^2^(Fo^2^)+(0.1498P)^2^+0.9327P] where P=(Fo^2^+2Fc^2^)/3'
_refine_ls_weighting_scheme calc
_refine_ls_wR_factor_gt 0.2628
_refine_ls_wR_factor_ref 0.3089
_reflns_Friedel_coverage 0.000
_reflns_number_gt 1036
_reflns_number_total 1688
_reflns_threshold_expression 'I > 2\s(I)'
_cod_data_source_file c7dt04733a2.cif
_cod_data_source_block 15
_cod_depositor_comments 'Adding full bibliography for 7046123--7046152.cif.'
_cod_original_cell_volume 760.1(7)
_cod_database_code 7046137
_shelx_shelxl_version_number 2014/7
_shelx_space_group_comment
;
The symmetry employed for this shelxl refinement is uniquely defined
by the following loop, which should always be used as a source of
symmetry information in preference to the above space-group names.
They are only intended as comments.
;

loop_
_space_group_symop_operation_xyz
'x, y, z'
'-x, y+1/2, -z+1/2'
'-x, -y, -z'
'x, -y-1/2, z-1/2'

loop_
_atom_site_label
_atom_site_type_symbol
_atom_site_fract_x
_atom_site_fract_y
_atom_site_fract_z
_atom_site_U_iso_or_equiv
_atom_site_adp_type
_atom_site_occupancy
_atom_site_site_symmetry_order
_atom_site_calc_flag
_atom_site_refinement_flags_posn
_atom_site_refinement_flags_adp
_atom_site_refinement_flags_occupancy
_atom_site_disorder_assembly
_atom_site_disorder_group
C1 C 0.2685(7) 0.3517(11) 0.46479(14) 0.0290(10) Uani 1 1 d . . . . .
C2 C 0.0880(6) 0.2368(12) 0.43860(13) 0.0297(10) Uani 1 1 d . . . . .
H2 H -0.0275 0.1180 0.4508 0.036 Uiso 1 1 calc R U . . .
C3 C 0.0849(7) 0.2975(12) 0.39802(13) 0.0289(10) Uani 1 1 d . . . . .
H3 H 0.2037 0.4183 0.3873 0.035 Uiso 1 1 calc R U . . .
C4 C -0.0837(7) 0.1974(11) 0.36764(14) 0.0297(10) Uani 1 1 d . . . . .
C5 C -0.0550(7) 0.2505(13) 0.32545(16) 0.0367(11) Uani 1 1 d . . . . .
C6 C -0.2101(8) 0.1682(15) 0.29557(15) 0.0415(13) Uani 1 1 d . . . . .
H6 H -0.1866 0.2134 0.2669 0.050 Uiso 0.459(9) 1 calc R U P A 1
F2 F -0.1843(11) 0.257(2) 0.2593(2) 0.076(3) Uani 0.541(9) 1 d . . P A 2
C7 C -0.3949(8) 0.0234(14) 0.30726(16) 0.0406(12) Uani 1 1 d . . . . .
H7 H -0.5005 -0.0377 0.2868 0.049 Uiso 1 1 calc R U . . .
C8 C -0.4300(7) -0.0360(13) 0.34929(18) 0.0412(13) Uani 1 1 d . . . . .
H8 H -0.5609 -0.1341 0.3574 0.049 Uiso 1 1 calc R U . . .
C9 C -0.2775(7) 0.0455(12) 0.37913(16) 0.0335(11) Uani 1 1 d . . . . .
H9 H -0.3026 -0.0007 0.4077 0.040 Uiso 1 1 calc R U . . .
O1 O 0.4191(5) 0.5225(9) 0.45016(9) 0.0353(9) Uani 1 1 d . . . . .
O2 O 0.2586(5) 0.2627(9) 0.50368(9) 0.0386(9) Uani 1 1 d . . . . .
H2A H 0.3535 0.3702 0.5176 0.058 Uiso 1 1 calc R U . . .
F1 F 0.1263(4) 0.3976(9) 0.31302(8) 0.0452(9) Uani 1 1 d . . . . .

loop_
_atom_site_aniso_label
_atom_site_aniso_U_11
_atom_site_aniso_U_22
_atom_site_aniso_U_33
_atom_site_aniso_U_23
_atom_site_aniso_U_13
_atom_site_aniso_U_12
C1 0.023(2) 0.027(2) 0.037(2) -0.0029(18) 0.0073(17) -0.0038(17)
C2 0.022(2) 0.031(2) 0.036(2) 0.0012(19) 0.0073(17) -0.0056(18)
C3 0.023(2) 0.032(2) 0.032(2) -0.0021(17) 0.0034(17) -0.0031(18)
C4 0.024(2) 0.025(2) 0.040(2) -0.0008(18) 0.0058(18) 0.0024(17)
C5 0.023(2) 0.039(3) 0.048(3) 0.007(2) 0.0046(19) 0.006(2)
C6 0.029(2) 0.055(3) 0.039(3) 0.003(2) -0.006(2) 0.012(2)
F2 0.064(5) 0.118(7) 0.046(4) -0.009(4) 0.000(3) 0.002(4)
C7 0.027(2) 0.038(3) 0.055(3) -0.005(2) -0.013(2) 0.005(2)
C8 0.022(2) 0.029(2) 0.072(4) 0.000(2) -0.002(2) -0.0027(19)
C9 0.023(2) 0.027(2) 0.050(3) 0.001(2) 0.0093(18) -0.0017(19)
O1 0.0318(17) 0.0434(19) 0.0312(16) 0.0032(14) 0.0067(13) -0.0113(15)
O2 0.0354(19) 0.054(2) 0.0264(16) 0.0013(15) 0.0062(13) -0.0142(17)
F1 0.0246(14) 0.072(2) 0.0388(15) 0.0071(14) 0.0047(11) -0.0058(13)

loop_
_atom_type_symbol
_atom_type_description
_atom_type_scat_dispersion_real
_atom_type_scat_dispersion_imag
_atom_type_scat_source
C C 0.0033 0.0016 'International Tables Vol C Tables 4.2.6.8 and 6.1.1.4'
H H 0.0000 0.0000 'International Tables Vol C Tables 4.2.6.8 and 6.1.1.4'
O O 0.0106 0.0060 'International Tables Vol C Tables 4.2.6.8 and 6.1.1.4'
F F 0.0171 0.0103 'International Tables Vol C Tables 4.2.6.8 and 6.1.1.4'

loop_
_geom_angle_atom_site_label_1
_geom_angle_atom_site_label_2
_geom_angle_atom_site_label_3
_geom_angle
O1 C1 O2 123.6(4)
O1 C1 C2 121.7(4)
O2 C1 C2 114.7(4)
C3 C2 C1 120.3(4)
C3 C2 H2 119.9
C1 C2 H2 119.9
C2 C3 C4 126.7(4)
C2 C3 H3 116.6
C4 C3 H3 116.6
C5 C4 C9 117.0(4)
C5 C4 C3 119.8(4)
C9 C4 C3 123.2(4)
F1 C5 C4 119.1(4)
F1 C5 C6 118.6(4)
C4 C5 C6 122.2(4)
F2 C6 C7 120.8(6)
F2 C6 C5 119.0(6)
C7 C6 C5 119.8(5)
C7 C6 H6 120.1
C5 C6 H6 120.1
C6 C7 C8 119.8(4)
C6 C7 H7 120.1
C8 C7 H7 120.1
C9 C8 C7 120.7(5)
C9 C8 H8 119.6
C7 C8 H8 119.6
C8 C9 C4 120.4(5)
C8 C9 H9 119.8
C4 C9 H9 119.8
C1 O2 H2A 109.5

loop_
_geom_bond_atom_site_label_1
_geom_bond_atom_site_label_2
_geom_bond_distance
C1 O1 1.251(5)
C1 O2 1.295(5)
C1 C2 1.462(6)
C2 C3 1.321(6)
C2 H2 0.9500
C3 C4 1.472(6)
C3 H3 0.9500
C4 C5 1.385(7)
C4 C9 1.410(6)
C5 F1 1.344(5)
C5 C6 1.386(7)
C6 F2 1.226(8)
C6 C7 1.352(7)
C6 H6 0.9500
C7 C8 1.391(8)
C7 H7 0.9500
C8 C9 1.373(7)
C8 H8 0.9500
C9 H9 0.9500
O2 H2A 0.8400

loop_
_geom_torsion_atom_site_label_1
_geom_torsion_atom_site_label_2
_geom_torsion_atom_site_label_3
_geom_torsion_atom_site_label_4
_geom_torsion
O1 C1 C2 C3 3.2(7)
O2 C1 C2 C3 -176.8(4)
C1 C2 C3 C4 179.7(4)
C2 C3 C4 C5 -174.1(5)
C2 C3 C4 C9 5.7(8)
C9 C4 C5 F1 179.4(4)
C3 C4 C5 F1 -0.8(7)
C9 C4 C5 C6 1.6(7)
C3 C4 C5 C6 -178.6(4)
F1 C5 C6 F2 -5.6(9)
C4 C5 C6 F2 172.2(6)
F1 C5 C6 C7 -179.3(4)
C4 C5 C6 C7 -1.5(8)
F2 C6 C7 C8 -172.4(6)
C5 C6 C7 C8 1.2(8)
C6 C7 C8 C9 -1.1(7)
C7 C8 C9 C4 1.2(7)
C5 C4 C9 C8 -1.4(7)
C3 C4 C9 C8 178.8(4)
